data_4323755
loop_
_publ_author_name
'Boyce E. Collins'
'Yoshihiro Koide'
'Cynthia K. Schauer'
'Peter S. White'

_publ_contact_author
;
Dr. Cynthia K. Schauer
Department of Chemistry
The University of North Carolin at Chapel Hill
Chapel Hill, NC 27599-3290
;
_publ_contact_author_email schauer@unc.edu
_publ_contact_author_fax 919-962-2388
_publ_contact_author_phone 919-962-0808
_publ_section_title
;
 Structures, Bonding, Infrared Spectroscopy, and Two-Electron Reduction
 Potentials of the Coordinated Metallopnictanes Fe3(CO)9(\m3-EMLn)2 (E =
 P, As, Sb; MLn= Cr(CO)5, MnCp(CO)2)
;
_journal_name_full 'Inorganic Chemistry'
_journal_page_first 6172
_journal_page_last 6183
_journal_paper_doi 10.1021/ic970786a
_journal_volume 36
_journal_year 1997
_chemical_formula_moiety 'Fe3 Mn2 As2 C23 H10 O13 '
_chemical_formula_sum 'C23 H10 As2 Fe3 Mn2 O13'
_chemical_formula_weight 921.57
_chemical_name_systematic ?
_space_group_IT_number 14
_symmetry_cell_setting monoclinic
_symmetry_space_group_name_Hall '-P 2yab'
_symmetry_space_group_name_H-M 'P 1 21/a 1'
_cell_angle_alpha 90.0
_cell_angle_beta 92.941(9)
_cell_angle_gamma 90.0
_cell_formula_units_Z 4
_cell_length_a 15.6964(14)
_cell_length_b 8.5234(12)
_cell_length_c 22.072(3)
_cell_measurement_reflns_used 74
_cell_measurement_temperature 293
_cell_measurement_theta_max 20.00
_cell_measurement_theta_min 15.00
_cell_volume 2949.1(6)
_computing_data_reduction 'NRCVAX DATRD2'
_computing_molecular_graphics NRCVAX
_computing_publication_material 'NRCVAX TABLES Jan 94 Version'
_computing_structure_refinement 'NRCVAX LSTSQ'
_computing_structure_solution 'NRCVAX SOLVER'
_diffrn_ambient_temperature 293
_diffrn_measurement_device 'Rigaku AFC-6    '
_diffrn_measurement_method 'Theta/2theta scan b/P/b '
_diffrn_radiation_monochromator graphite
_diffrn_radiation_source 'xray tube'
_diffrn_radiation_type 'Molybdenum K\a'
_diffrn_radiation_wavelength 0.70930
_diffrn_reflns_av_R_equivalents 0.034
_diffrn_reflns_limit_h_max 0
_diffrn_reflns_limit_h_min -4
_diffrn_reflns_limit_k_max 50
_diffrn_reflns_limit_k_min -100
_diffrn_reflns_limit_l_max 91
_diffrn_reflns_limit_l_min -99
_diffrn_reflns_number 11226
_diffrn_reflns_theta_max 24.94
_diffrn_reflns_theta_min 0.00
_exptl_absorpt_coefficient_mu 4.53
_exptl_absorpt_correction_T_max 1.0000
_exptl_absorpt_correction_T_min 1.0000
_exptl_absorpt_correction_type none
_exptl_crystal_density_diffrn 2.076
_exptl_crystal_F_000 1791.07
_exptl_crystal_size_max 0.25
_exptl_crystal_size_mid 0.25
_exptl_crystal_size_min 0.02
_refine_diff_density_max 0.00
_refine_diff_density_min 0.00
_refine_ls_goodness_of_fit_obs 0.00
_refine_ls_matrix_type atomblock
_refine_ls_number_parameters 0
_refine_ls_number_reflns 0
_refine_ls_R_factor_all 0.000
_refine_ls_R_factor_obs 0.000
_refine_ls_shift/esd_max 0.000
_refine_ls_structure_factor_coef F
_refine_ls_weighting_details 'w = 1/(\s^2^(F)+0.0005F^2^)'
_refine_ls_weighting_scheme calc
_refine_ls_wR_factor_all 0.000
_refine_ls_wR_factor_obs 0.000
_reflns_number_observed 2932
_reflns_number_total 5182
_reflns_observed_criterion 'Inet > 2.5\s(Inet)'
_cod_data_source_file ic970786a_2.cif
_cod_data_source_block 1-As
_cod_depositor_comments
;
The following automatic conversions were performed:

'_refine_ls_weighting_scheme' value '1/(\s^2^(F)+0.0005F^2^)' was
changed to 'calc'. New tag '_refine_ls_weighting_details' was
created. The value of the new tag was set to 'w =
1/(\s^2^(F)+0.0005F^2^)'.

Automatic conversion script
Id: cif_fix_values 3143 2015-03-26 13:38:13Z robertas 
;
_cod_original_cell_volume 2949.0(7)
_cod_original_sg_symbol_H-M 'P 21/a'
_cod_original_formula_sum 'Fe3 Mn2 As2 C23 H10 O13 '
_cod_database_code 4323755

loop_
_symmetry_equiv_pos_as_xyz
x,y,z
-x,-y,-z
1/2-x,1/2+y,-z
1/2+x,1/2-y,z

loop_
_atom_site_aniso_label
_atom_site_aniso_U_11
_atom_site_aniso_U_22
_atom_site_aniso_U_33
_atom_site_aniso_U_12
_atom_site_aniso_U_13
_atom_site_aniso_U_23
_atom_site_aniso_type_symbol
Fe1 0.0391(7) 0.0414(7) 0.0480(8) 0.0064(6) -0.0020(6) -0.0043(6) Fe
Fe2 0.0404(7) 0.0586(9) 0.0438(8) 0.0001(7) 0.0019(6) 0.0064(7) Fe
Fe3 0.0698(10) 0.0381(7) 0.0408(8) 0.0082(7) 0.0019(7) 0.0029(6) Fe

loop_
_atom_site_label
_atom_site_fract_x
_atom_site_fract_y
_atom_site_fract_z
_atom_site_U_iso_or_equiv
_atom_site_thermal_displace_type
_atom_site_calc_flag
_atom_site_refinement_flags
_atom_site_type_symbol
Fe1 0.63309(8) 0.58271(15) 0.25264(6) 0.0430(7) Uij ? . Fe
Fe2 0.79011(8) 0.55596(17) 0.21218(6) 0.0476(8) Uij ? . Fe
Fe3 0.70933(10) 0.30294(15) 0.25958(6) 0.0496(8) Uij ? . Fe
Fe1A 0.6772(10) 0.6472(17) 0.2301(7) 0.046(4) Uiso ? . Fe
Fe2A 0.8015(9) 0.4326(18) 0.2182(6) 0.041(3) Uiso ? . Fe
Fe3A 0.6519(11) 0.3584(18) 0.2710(7) 0.052(4) Uiso ? . Fe
As1 0.75633(5) 0.52609(9) 0.31484(4) 0.0433(4) Uij ? . As
As2 0.66960(5) 0.42803(9) 0.16761(4) 0.0434(5) Uij ? . As
Mn1 0.81037(9) 0.58676(17) 0.40826(6) 0.0575(8) Uij ? . Mn
Mn2 0.61489(9) 0.36786(14) 0.07409(6) 0.0474(7) Uij ? . Mn
C11 0.5570(7) 0.4842(13) 0.2952(5) 0.077(7) Uij ? . C
O11 0.5077(6) 0.4314(13) 0.3238(5) 0.139(8) Uij ? . O
C12 0.6375(6) 0.7606(11) 0.2958(4) 0.060(6) Uij ? . C
O12 0.6340(5) 0.8696(9) 0.3252(4) 0.096(5) Uij ? . O
C13 0.5632(7) 0.6672(12) 0.1948(5) 0.069(6) Uij ? . C
O13 0.5155(5) 0.7253(9) 0.1616(3) 0.094(5) Uij ? . O
C21 0.7655(7) 0.7440(13) 0.1818(5) 0.078(7) Uij ? . C
O21 0.7535(7) 0.8620(10) 0.1599(4) 0.134(8) Uij ? . O
C22 0.8866(8) 0.6080(24) 0.2537(6) 0.152(15) Uij ? . C
O22 0.9495(6) 0.6483(22) 0.2750(5) 0.240(17) Uij ? . O
C23 0.8445(7) 0.4854(12) 0.1489(5) 0.074(7) Uij ? . C
O23 0.8811(6) 0.4512(10) 0.1073(4) 0.118(7) Uij ? . O
C31 0.6897(7) 0.2368(11) 0.3347(5) 0.073(7) Uij ? . C
O31 0.6768(6) 0.1922(9) 0.3822(3) 0.108(7) Uij ? . O
C32 0.8049(8) 0.1967(15) 0.2452(5) 0.087(8) Uij ? . C
O32 0.8621(7) 0.1239(13) 0.2390(5) 0.158(9) Uij ? . O
C33 0.6318(9) 0.1669(13) 0.2287(5) 0.098(9) Uij ? . C
O33 0.5848(8) 0.0759(10) 0.2090(4) 0.154(9) Uij ? . O
C41 0.9449(8) 0.5811(24) 0.4240(7) 0.116(12) Uij ? . C
C42 0.9082(9) 0.6068(17) 0.4776(6) 0.097(9) Uij ? . C
C43 0.8593(9) 0.4828(20) 0.4898(5) 0.098(10) Uij ? . C
C44 0.8644(12) 0.3733(16) 0.4438(8) 0.117(11) Uij ? . C
C45 0.9187(13) 0.436(3) 0.4018(7) 0.136(14) Uij ? . C
C46 0.7043(8) 0.5891(14) 0.4349(5) 0.082(8) Uij ? . C
O46 0.6375(6) 0.5860(14) 0.4523(4) 0.135(8) Uij ? . O
C47 0.8104(7) 0.7914(14) 0.3936(5) 0.076(7) Uij ? . C
O47 0.8149(6) 0.9249(10) 0.3853(5) 0.126(7) Uij ? . O
C51 0.7089(8) 0.1886(15) 0.0622(6) 0.084(8) Uij ? . C
C52 0.6289(10) 0.1212(12) 0.0611(5) 0.080(8) Uij ? . C
C53 0.5809(9) 0.1832(17) 0.0147(8) 0.108(10) Uij ? . C
C54 0.6280(14) 0.2866(19) -0.0154(5) 0.113(12) Uij ? . C
C55 0.7085(10) 0.2952(15) 0.0136(7) 0.099(10) Uij ? . C
C56 0.6143(5) 0.5676(11) 0.0534(4) 0.053(5) Uij ? . C
O56 0.6135(4) 0.6986(8) 0.0380(3) 0.076(5) Uij ? . O
C57 0.5087(7) 0.3792(10) 0.0981(4) 0.057(6) Uij ? . C
O57 0.4384(5) 0.3880(9) 0.1113(4) 0.086(5) Uij ? . O
H41 0.981 0.657 0.406 0.1261 Uiso ? . H
H42 0.914 0.698 0.503 0.1055 Uiso ? . H
H43 0.824 0.469 0.523 0.1076 Uiso ? . H
H44 0.838 0.273 0.438 0.1247 Uiso ? . H
H45 0.941 0.392 0.366 0.1444 Uiso ? . H
H51 0.756 0.167 0.090 0.0934 Uiso ? . H
H52 0.613 0.044 0.090 0.0899 Uiso ? . H
H53 0.523 0.158 0.003 0.1160 Uiso ? . H
H54 0.610 0.345 -0.051 0.1229 Uiso ? . H
H55 0.755 0.361 0.003 0.1106 Uiso ? . H

loop_
_atom_type_symbol
_atom_type_description
_atom_type_scat_dispersion_real
_atom_type_scat_dispersion_imag
_atom_type_scat_source
Fe ? 0.301 0.845 'International Tables Vol. IV Table 2.2B'
Mn ? 0.295 0.729 'International Tables Vol. IV Table 2.2B'
As ? -0.030 2.007 'International Tables Vol. IV Table 2.2B'
C ? 0.002 0.002 'International Tables Vol. IV Table 2.2B'
H ? 0.000 0.000 'International Tables Vol. IV Table 2.2B'
O ? 0.008 0.006 'International Tables Vol. IV Table 2.2B'

loop_
_geom_angle_atom_site_label_1
_geom_angle_atom_site_label_2
_geom_angle_atom_site_label_3
_geom_angle
_geom_angle_site_symmetry_1
_geom_angle_site_symmetry_2
_geom_angle_site_symmetry_3
_geom_angle_publ_flag
FE2 FE1 FE3 61.62(5) ? ? ? ?
FE2 FE1 FE1A 39.8(8) ? ? ? ?
FE2 FE1 FE3A 81.7(5) ? ? ? ?
FE2 FE1 AS1 55.65(5) ? ? ? ?
FE2 FE1 AS2 55.09(5) ? ? ? ?
FE2 FE1 C11 142.8(4) ? ? ? ?
FE2 FE1 C12 103.8(3) ? ? ? ?
FE2 FE1 C13 109.7(4) ? ? ? ?
FE3 FE1 FE1A 101.2(8) ? ? ? ?
FE3 FE1 FE3A 20.0(5) ? ? ? ?
FE3 FE1 AS1 55.46(4) ? ? ? ?
FE3 FE1 AS2 55.02(4) ? ? ? ?
FE3 FE1 C11 81.9(4) ? ? ? ?
FE3 FE1 C12 136.1(3) ? ? ? ?
FE3 FE1 C13 131.0(3) ? ? ? ?
FE1A FE1 FE3A 121.2(9) ? ? ? ?
FE1A FE1 AS1 80.8(8) ? ? ? ?
FE1A FE1 AS2 73.8(8) ? ? ? ?
FE1A FE1 C11 175.7(9) ? ? ? ?
FE1A FE1 C12 78.3(9) ? ? ? ?
FE1A FE1 C13 81.0(9) ? ? ? ?
FE3A FE1 AS1 64.8(5) ? ? ? ?
FE3A FE1 AS2 65.6(5) ? ? ? ?
FE3A FE1 C11 61.9(6) ? ? ? ?
FE3A FE1 C12 135.2(6) ? ? ? ?
FE3A FE1 C13 128.0(6) ? ? ? ?
AS1 FE1 AS2 96.98(5) ? ? ? ?
AS1 FE1 C11 98.6(4) ? ? ? ?
AS1 FE1 C12 81.7(3) ? ? ? ?
AS1 FE1 C13 161.6(4) ? ? ? ?
AS2 FE1 C11 110.6(4) ? ? ? ?
AS2 FE1 C12 151.9(3) ? ? ? ?
AS2 FE1 C13 79.9(3) ? ? ? ?
C11 FE1 C12 97.4(5) ? ? ? ?
C11 FE1 C13 99.4(5) ? ? ? ?
C12 FE1 C13 92.6(4) ? ? ? ?
FE1 FE2 FE3 59.10(5) ? ? ? ?
FE1 FE2 FE1A 19.3(5) ? ? ? ?
FE1 FE2 FE2A 101.1(7) ? ? ? ?
FE1 FE2 AS1 55.52(5) ? ? ? ?
FE1 FE2 AS2 56.26(4) ? ? ? ?
FE1 FE2 C21 82.1(3) ? ? ? ?
FE1 FE2 C22 125.4(5) ? ? ? ?
FE1 FE2 C23 141.2(4) ? ? ? ?
FE3 FE2 FE1A 78.3(5) ? ? ? ?
FE3 FE2 FE2A 42.2(7) ? ? ? ?
FE3 FE2 AS1 54.43(5) ? ? ? ?
FE3 FE2 AS2 54.32(5) ? ? ? ?
FE3 FE2 C21 139.6(4) ? ? ? ?
FE3 FE2 C22 113.4(5) ? ? ? ?
FE3 FE2 C23 106.5(3) ? ? ? ?
FE1A FE2 FE2A 120.1(9) ? ? ? ?
FE1A FE2 AS1 66.9(4) ? ? ? ?
FE1A FE2 AS2 63.9(4) ? ? ? ?
FE1A FE2 C21 62.9(6) ? ? ? ?
FE1A FE2 C22 122.7(7) ? ? ? ?
FE1A FE2 C23 139.0(6) ? ? ? ?
FE2A FE2 AS1 79.6(7) ? ? ? ?
FE2A FE2 AS2 74.0(7) ? ? ? ?
FE2A FE2 C21 164.6(8) ? ? ? ?
FE2A FE2 C22 92.7(10) ? ? ? ?
FE2A FE2 C23 71.5(8) ? ? ? ?
AS1 FE2 AS2 97.79(6) ? ? ? ?
AS1 FE2 C21 113.9(4) ? ? ? ?
AS1 FE2 C22 76.2(4) ? ? ? ?
AS1 FE2 C23 148.8(3) ? ? ? ?
AS2 FE2 C21 96.1(4) ? ? ? ?
AS2 FE2 C22 166.3(6) ? ? ? ?
AS2 FE2 C23 85.6(4) ? ? ? ?
C21 FE2 C22 97.6(7) ? ? ? ?
C21 FE2 C23 96.4(5) ? ? ? ?
C22 FE2 C23 93.4(6) ? ? ? ?
FE1 FE3 FE2 59.28(5) ? ? ? ?
FE1 FE3 FE2A 79.6(4) ? ? ? ?
FE1 FE3 FE3A 39.7(8) ? ? ? ?
FE1 FE3 AS1 55.69(4) ? ? ? ?
FE1 FE3 AS2 56.39(4) ? ? ? ?
FE1 FE3 C31 103.7(3) ? ? ? ?
FE1 FE3 C32 144.8(4) ? ? ? ?
FE1 FE3 C33 105.2(4) ? ? ? ?
FE2 FE3 FE2A 20.4(4) ? ? ? ?
FE2 FE3 FE3A 98.9(8) ? ? ? ?
FE2 FE3 AS1 54.77(5) ? ? ? ?
FE2 FE3 AS2 54.51(4) ? ? ? ?
FE2 FE3 C31 134.9(3) ? ? ? ?
FE2 FE3 C32 85.5(4) ? ? ? ?
FE2 FE3 C33 133.1(4) ? ? ? ?
FE2A FE3 FE3A 119.3(9) ? ? ? ?
FE2A FE3 AS1 65.8(4) ? ? ? ?
FE2A FE3 AS2 62.4(4) ? ? ? ?
FE2A FE3 C31 137.1(5) ? ? ? ?
FE2A FE3 C32 65.3(6) ? ? ? ?
FE2A FE3 C33 130.9(6) ? ? ? ?
FE3A FE3 AS1 76.4(8) ? ? ? ?
FE3A FE3 AS2 79.1(9) ? ? ? ?
FE3A FE3 C31 74.5(9) ? ? ? ?
FE3A FE3 C32 175.1(9) ? ? ? ?
FE3A FE3 C33 79.0(9) ? ? ? ?
AS1 FE3 AS2 98.22(5) ? ? ? ?
AS1 FE3 C31 80.7(3) ? ? ? ?
AS1 FE3 C32 104.8(4) ? ? ? ?
AS1 FE3 C33 155.3(5) ? ? ? ?
AS2 FE3 C31 153.1(4) ? ? ? ?
AS2 FE3 C32 105.3(3) ? ? ? ?
AS2 FE3 C33 79.6(4) ? ? ? ?
C31 FE3 C32 100.9(5) ? ? ? ?
C31 FE3 C33 90.2(5) ? ? ? ?
C32 FE3 C33 99.4(6) ? ? ? ?
FE1 FE1A FE2 120.9(10) ? ? ? ?
FE1 FE1A FE2A 101.1(9) ? ? ? ?
FE1 FE1A FE3A 39.4(7) ? ? ? ?
FE1 FE1A AS1 74.4(8) ? ? ? ?
FE1 FE1A AS2 81.0(8) ? ? ? ?
FE1 FE1A C12 69.1(9) ? ? ? ?
FE1 FE1A C13 67.0(9) ? ? ? ?
FE1 FE1A C21 172.4(12) ? ? ? ?
FE2 FE1A FE2A 20.1(3) ? ? ? ?
FE2 FE1A FE3A 81.7(6) ? ? ? ?
FE2 FE1A AS1 64.0(4) ? ? ? ?
FE2 FE1A AS2 65.6(4) ? ? ? ?
FE2 FE1A C12 133.5(8) ? ? ? ?
FE2 FE1A C13 140.6(9) ? ? ? ?
FE2 FE1A C21 53.1(5) ? ? ? ?
FE2A FE1A FE3A 61.7(6) ? ? ? ?
FE2A FE1A AS1 56.0(4) ? ? ? ?
FE2A FE1A AS2 54.0(4) ? ? ? ?
FE2A FE1A C12 134.0(8) ? ? ? ?
FE2A FE1A C13 133.1(8) ? ? ? ?
FE2A FE1A C21 72.5(7) ? ? ? ?
FE3A FE1A AS1 54.7(5) ? ? ? ?
FE3A FE1A AS2 56.8(5) ? ? ? ?
FE3A FE1A C12 98.8(8) ? ? ? ?
FE3A FE1A C13 93.9(8) ? ? ? ?
FE3A FE1A C21 133.8(8) ? ? ? ?
AS1 FE1A AS2 97.2(5) ? ? ? ?
AS1 FE1A C12 78.4(6) ? ? ? ?
AS1 FE1A C13 141.3(9) ? ? ? ?
AS1 FE1A C21 104.4(7) ? ? ? ?
AS2 FE1A C12 149.9(10) ? ? ? ?
AS2 FE1A C13 79.2(6) ? ? ? ?
AS2 FE1A C21 91.8(7) ? ? ? ?
C12 FE1A C13 85.9(7) ? ? ? ?
C12 FE1A C21 118.2(9) ? ? ? ?
C13 FE1A C21 114.2(9) ? ? ? ?
FE2 FE2A FE3 117.5(10) ? ? ? ?
FE2 FE2A FE1A 39.7(7) ? ? ? ?
FE2 FE2A FE3A 97.9(9) ? ? ? ?
FE2 FE2A AS1 74.5(7) ? ? ? ?
FE2 FE2A AS2 79.4(8) ? ? ? ?
FE2 FE2A C22 57.0(8) ? ? ? ?
FE2 FE2A C23 73.2(8) ? ? ? ?
FE2 FE2A C32 167.4(12) ? ? ? ?
FE3 FE2A FE1A 78.1(6) ? ? ? ?
FE3 FE2A FE3A 19.7(4) ? ? ? ?
FE3 FE2A AS1 62.8(4) ? ? ? ?
FE3 FE2A AS2 64.7(4) ? ? ? ?
FE3 FE2A C22 130.7(8) ? ? ? ?
FE3 FE2A C23 145.8(9) ? ? ? ?
FE3 FE2A C32 51.0(5) ? ? ? ?
FE1A FE2A FE3A 58.4(6) ? ? ? ?
FE1A FE2A AS1 56.2(4) ? ? ? ?
FE1A FE2A AS2 54.6(4) ? ? ? ?
FE1A FE2A C22 86.1(8) ? ? ? ?
FE1A FE2A C23 102.8(8) ? ? ? ?
FE1A FE2A C32 129.1(8) ? ? ? ?
FE3A FE2A AS1 53.6(4) ? ? ? ?
FE3A FE2A AS2 55.6(4) ? ? ? ?
FE3A FE2A C22 122.6(8) ? ? ? ?
FE3A FE2A C23 143.2(8) ? ? ? ?
FE3A FE2A C32 70.7(6) ? ? ? ?
AS1 FE2A AS2 97.8(5) ? ? ? ?
AS1 FE2A C22 69.5(5) ? ? ? ?
AS1 FE2A C23 145.6(9) ? ? ? ?
AS1 FE2A C32 94.0(6) ? ? ? ?
AS2 FE2A C22 136.3(9) ? ? ? ?
AS2 FE2A C23 87.6(7) ? ? ? ?
AS2 FE2A C32 97.5(6) ? ? ? ?
C22 FE2A C23 83.1(7) ? ? ? ?
C22 FE2A C32 124.2(9) ? ? ? ?
C23 FE2A C32 119.1(9) ? ? ? ?
FE1 FE3A FE3 120.3(12) ? ? ? ?
FE1 FE3A FE1A 19.4(4) ? ? ? ?
FE1 FE3A FE2A 79.2(6) ? ? ? ?
FE1 FE3A AS1 65.7(4) ? ? ? ?
FE1 FE3A AS2 65.6(5) ? ? ? ?
FE1 FE3A C11 53.8(6) ? ? ? ?
FE1 FE3A C31 138.5(9) ? ? ? ?
FE1 FE3A C33 135.4(9) ? ? ? ?
FE3 FE3A FE1A 100.9(10) ? ? ? ?
FE3 FE3A FE2A 41.1(7) ? ? ? ?
FE3 FE3A AS1 77.6(9) ? ? ? ?
FE3 FE3A AS2 75.0(9) ? ? ? ?
FE3 FE3A C11 172.0(13) ? ? ? ?
FE3 FE3A C31 71.4(9) ? ? ? ?
FE3 FE3A C33 67.8(9) ? ? ? ?
FE1A FE3A FE2A 59.8(6) ? ? ? ?
FE1A FE3A AS1 57.5(5) ? ? ? ?
FE1A FE3A AS2 54.5(5) ? ? ? ?
FE1A FE3A C11 73.2(7) ? ? ? ?
FE1A FE3A C31 137.8(9) ? ? ? ?
FE1A FE3A C33 130.8(9) ? ? ? ?
FE2A FE3A AS1 56.0(5) ? ? ? ?
FE2A FE3A AS2 52.7(4) ? ? ? ?
FE2A FE3A C11 132.6(8) ? ? ? ?
FE2A FE3A C31 101.9(9) ? ? ? ?
FE2A FE3A C33 96.5(9) ? ? ? ?
AS1 FE3A AS2 97.5(6) ? ? ? ?
AS1 FE3A C11 94.6(7) ? ? ? ?
AS1 FE3A C31 80.5(7) ? ? ? ?
AS1 FE3A C33 145.2(10) ? ? ? ?
AS2 FE3A C11 104.8(8) ? ? ? ?
AS2 FE3A C31 146.1(10) ? ? ? ?
AS2 FE3A C33 76.6(7) ? ? ? ?
C11 FE3A C31 109.1(10) ? ? ? ?
C11 FE3A C33 120.1(10) ? ? ? ?
C31 FE3A C33 86.0(8) ? ? ? ?
FE1 AS1 FE2 68.83(5) ? ? ? ?
FE1 AS1 FE3 68.85(5) ? ? ? ?
FE1 AS1 FE1A 24.9(4) ? ? ? ?
FE1 AS1 FE2A 79.8(3) ? ? ? ?
FE1 AS1 FE3A 49.5(4) ? ? ? ?
FE1 AS1 MN1 138.11(6) ? ? ? ?
FE2 AS1 FE3 70.80(5) ? ? ? ?
FE2 AS1 FE1A 49.2(4) ? ? ? ?
FE2 AS1 FE2A 25.9(4) ? ? ? ?
FE2 AS1 FE3A 81.8(4) ? ? ? ?
FE2 AS1 MN1 139.50(6) ? ? ? ?
FE3 AS1 FE1A 79.0(3) ? ? ? ?
FE3 AS1 FE2A 51.4(3) ? ? ? ?
FE3 AS1 FE3A 26.0(4) ? ? ? ?
FE3 AS1 MN1 138.86(6) ? ? ? ?
FE1A AS1 FE2A 67.7(5) ? ? ? ?
FE1A AS1 FE3A 67.7(5) ? ? ? ?
FE1A AS1 MN1 139.8(3) ? ? ? ?
FE2A AS1 FE3A 70.5(5) ? ? ? ?
FE2A AS1 MN1 140.4(3) ? ? ? ?
FE3A AS1 MN1 137.8(4) ? ? ? ?
FE1 AS2 FE2 68.65(5) ? ? ? ?
FE1 AS2 FE3 68.59(5) ? ? ? ?
FE1 AS2 FE1A 25.3(4) ? ? ? ?
FE1 AS2 FE2A 81.7(4) ? ? ? ?
FE1 AS2 FE3A 48.8(4) ? ? ? ?
FE1 AS2 MN2 138.60(6) ? ? ? ?
FE2 AS2 FE3 71.17(5) ? ? ? ?
FE2 AS2 FE1A 50.5(4) ? ? ? ?
FE2 AS2 FE2A 26.6(4) ? ? ? ?
FE2 AS2 FE3A 81.1(4) ? ? ? ?
FE2 AS2 MN2 138.44(6) ? ? ? ?
FE3 AS2 FE1A 81.3(4) ? ? ? ?
FE3 AS2 FE2A 52.9(4) ? ? ? ?
FE3 AS2 FE3A 25.8(4) ? ? ? ?
FE3 AS2 MN2 139.47(6) ? ? ? ?
FE1A AS2 FE2A 71.4(5) ? ? ? ?
FE1A AS2 FE3A 68.7(5) ? ? ? ?
FE1A AS2 MN2 137.1(4) ? ? ? ?
FE2A AS2 FE3A 71.7(5) ? ? ? ?
FE2A AS2 MN2 137.7(4) ? ? ? ?
FE3A AS2 MN2 139.6(4) ? ? ? ?
AS1 MN1 C41 118.0(5) ? ? ? ?
AS1 MN1 C42 155.0(5) ? ? ? ?
AS1 MN1 C43 141.9(5) ? ? ? ?
AS1 MN1 C44 105.3(4) ? ? ? ?
AS1 MN1 C45 93.7(4) ? ? ? ?
AS1 MN1 C46 89.5(3) ? ? ? ?
AS1 MN1 C47 93.6(3) ? ? ? ?
C41 MN1 C42 37.4(7) ? ? ? ?
C41 MN1 C43 62.4(6) ? ? ? ?
C41 MN1 C44 63.1(7) ? ? ? ?
C41 MN1 C45 37.8(9) ? ? ? ?
C41 MN1 C46 151.5(6) ? ? ? ?
C41 MN1 C47 92.4(6) ? ? ? ?
C42 MN1 C43 37.0(7) ? ? ? ?
C42 MN1 C44 62.9(6) ? ? ? ?
C42 MN1 C45 63.1(6) ? ? ? ?
C42 MN1 C46 114.4(6) ? ? ? ?
C42 MN1 C47 92.6(5) ? ? ? ?
C43 MN1 C44 38.0(7) ? ? ? ?
C43 MN1 C45 63.3(6) ? ? ? ?
C43 MN1 C46 91.6(5) ? ? ? ?
C43 MN1 C47 124.3(6) ? ? ? ?
C44 MN1 C45 38.1(9) ? ? ? ?
C44 MN1 C46 104.3(7) ? ? ? ?
C44 MN1 C47 154.0(5) ? ? ? ?
C45 MN1 C46 141.5(8) ? ? ? ?
C45 MN1 C47 124.7(8) ? ? ? ?
C46 MN1 C47 93.3(5) ? ? ? ?
AS2 MN2 C51 92.4(3) ? ? ? ?
AS2 MN2 C52 108.1(3) ? ? ? ?
AS2 MN2 C53 144.6(5) ? ? ? ?
AS2 MN2 C54 151.6(6) ? ? ? ?
AS2 MN2 C55 113.5(5) ? ? ? ?
AS2 MN2 C56 90.8(3) ? ? ? ?
AS2 MN2 C57 91.9(3) ? ? ? ?
C51 MN2 C52 37.6(6) ? ? ? ?
C51 MN2 C53 62.9(5) ? ? ? ?
C51 MN2 C54 63.4(5) ? ? ? ?
C51 MN2 C55 38.4(6) ? ? ? ?
C51 MN2 C56 130.5(5) ? ? ? ?
C51 MN2 C57 137.3(5) ? ? ? ?
C52 MN2 C53 37.1(6) ? ? ? ?
C52 MN2 C54 62.3(5) ? ? ? ?
C52 MN2 C55 63.2(5) ? ? ? ?
C52 MN2 C56 156.3(4) ? ? ? ?
C52 MN2 C57 101.4(5) ? ? ? ?
C53 MN2 C54 37.3(8) ? ? ? ?
C53 MN2 C55 63.3(6) ? ? ? ?
C53 MN2 C56 124.4(6) ? ? ? ?
C53 MN2 C57 90.8(5) ? ? ? ?
C54 MN2 C55 38.2(7) ? ? ? ?
C54 MN2 C56 94.2(5) ? ? ? ?
C54 MN2 C57 115.7(7) ? ? ? ?
C55 MN2 C56 96.5(5) ? ? ? ?
C55 MN2 C57 153.0(5) ? ? ? ?
C56 MN2 C57 91.9(4) ? ? ? ?
FE1 C11 FE3A 64.2(6) ? ? ? ?
FE1 C11 O11 175.3(11) ? ? ? ?
FE3A C11 O11 119.9(11) ? ? ? ?
FE1 C12 FE1A 32.6(5) ? ? ? ?
FE1 C12 O12 174.2(9) ? ? ? ?
FE1A C12 O12 152.9(10) ? ? ? ?
FE1 C13 FE1A 32.0(5) ? ? ? ?
FE1 C13 O13 174.7(9) ? ? ? ?
FE1A C13 O13 150.5(11) ? ? ? ?
FE2 C21 FE1A 64.1(5) ? ? ? ?
FE2 C21 O21 175.8(10) ? ? ? ?
FE1A C21 O21 119.8(10) ? ? ? ?
FE2 C22 FE2A 30.3(5) ? ? ? ?
FE2 C22 O22 173.3(12) ? ? ? ?
FE2A C22 O22 152.8(18) ? ? ? ?
FE2 C23 FE2A 35.3(5) ? ? ? ?
FE2 C23 O23 175.0(9) ? ? ? ?
FE2A C23 O23 149.4(10) ? ? ? ?
FE3 C31 FE3A 34.1(6) ? ? ? ?
FE3 C31 O31 178.8(8) ? ? ? ?
FE3A C31 O31 146.1(12) ? ? ? ?
FE3 C32 FE2A 63.7(5) ? ? ? ?
FE3 C32 O32 175.3(12) ? ? ? ?
FE2A C32 O32 120.8(12) ? ? ? ?
FE3 C33 FE3A 33.2(6) ? ? ? ?
FE3 C33 O33 177.4(13) ? ? ? ?
FE3A C33 O33 149.2(14) ? ? ? ?
MN1 C41 C42 71.1(7) ? ? ? ?
MN1 C41 C45 71.8(9) ? ? ? ?
MN1 C41 H41 121.4(10) ? ? ? ?
C42 C41 C45 108.7(15) ? ? ? ?
C42 C41 H41 122.8(21) ? ? ? ?
C45 C41 H41 128.5(19) ? ? ? ?
MN1 C42 C41 71.5(7) ? ? ? ?
MN1 C42 C43 71.3(7) ? ? ? ?
MN1 C42 H42 121.8(10) ? ? ? ?
C41 C42 C43 108.7(14) ? ? ? ?
C41 C42 H42 127.6(18) ? ? ? ?
C43 C42 H42 123.7(17) ? ? ? ?
MN1 C43 C42 71.7(7) ? ? ? ?
MN1 C43 C44 72.0(7) ? ? ? ?
MN1 C43 H43 120.7(9) ? ? ? ?
C42 C43 C44 109.2(14) ? ? ? ?
C42 C43 H43 128.0(17) ? ? ? ?
C44 C43 H43 122.8(19) ? ? ? ?
MN1 C44 C43 70.0(7) ? ? ? ?
MN1 C44 C45 71.0(8) ? ? ? ?
MN1 C44 H44 123.2(10) ? ? ? ?
C43 C44 C45 106.7(15) ? ? ? ?
C43 C44 H44 131.3(22) ? ? ? ?
C45 C44 H44 122.0(20) ? ? ? ?
MN1 C45 C41 70.4(8) ? ? ? ?
MN1 C45 C44 70.9(9) ? ? ? ?
MN1 C45 H45 127.8(10) ? ? ? ?
C41 C45 C44 106.8(13) ? ? ? ?
C41 C45 H45 122.0(25) ? ? ? ?
C44 C45 H45 131.0(24) ? ? ? ?
MN1 C46 O46 177.9(12) ? ? ? ?
MN1 C47 O47 176.4(9) ? ? ? ?
MN2 C51 C52 70.7(6) ? ? ? ?
MN2 C51 C55 70.0(6) ? ? ? ?
MN2 C51 H51 124.7(8) ? ? ? ?
C52 C51 C55 106.7(11) ? ? ? ?
C52 C51 H51 127.1(15) ? ? ? ?
C55 C51 H51 126.2(16) ? ? ? ?
MN2 C52 C51 71.8(6) ? ? ? ?
MN2 C52 C53 70.0(6) ? ? ? ?
MN2 C52 H52 123.9(8) ? ? ? ?
C51 C52 C53 108.8(12) ? ? ? ?
C51 C52 H52 122.8(14) ? ? ? ?
C53 C52 H52 128.3(16) ? ? ? ?
MN2 C53 C52 72.9(7) ? ? ? ?
MN2 C53 C54 71.9(8) ? ? ? ?
MN2 C53 H53 122.8(10) ? ? ? ?
C52 C53 C54 109.4(14) ? ? ? ?
C52 C53 H53 126.6(20) ? ? ? ?
C54 C53 H53 124.0(18) ? ? ? ?
MN2 C54 C53 70.8(7) ? ? ? ?
MN2 C54 C55 71.4(7) ? ? ? ?
MN2 C54 H54 124.0(9) ? ? ? ?
C53 C54 C55 108.4(12) ? ? ? ?
C53 C54 H54 126.8(21) ? ? ? ?
C55 C54 H54 124.8(22) ? ? ? ?
MN2 C55 C51 71.7(7) ? ? ? ?
MN2 C55 C54 70.3(7) ? ? ? ?
MN2 C55 H55 122.5(9) ? ? ? ?
C51 C55 C54 106.6(13) ? ? ? ?
C51 C55 H55 126.0(17) ? ? ? ?
C54 C55 H55 127.4(17) ? ? ? ?
MN2 C56 O56 178.1(8) ? ? ? ?
MN2 C57 O57 177.2(9) ? ? ? ?

loop_
_geom_bond_atom_site_label_1
_geom_bond_atom_site_label_2
_geom_bond_distance
_geom_bond_site_symmetry_1
_geom_bond_site_symmetry_2
_geom_bond_publ_flag
FE1 FE2 2.6739(19) ? ? ?
FE1 FE3 2.6689(18) ? ? ?
FE1 FE1A 1.032(17) ? ? ?
FE1 FE3A 1.973(16) ? ? ?
FE1 AS1 2.3637(15) ? ? ?
FE1 AS2 2.3874(15) ? ? ?
FE1 C11 1.769(12) ? ? ?
FE1 C12 1.791(10) ? ? ?
FE1 C13 1.791(10) ? ? ?
FE2 FE3 2.7367(20) ? ? ?
FE2 FE1A 1.994(15) ? ? ?
FE2 FE2A 1.073(15) ? ? ?
FE2 AS1 2.3673(16) ? ? ?
FE2 AS2 2.3544(16) ? ? ?
FE2 C21 1.772(11) ? ? ?
FE2 C22 1.786(14) ? ? ?
FE2 C23 1.778(12) ? ? ?
FE3 FE1A 3.042(14) ? ? ?
FE3 FE2A 2.070(14) ? ? ?
FE3 FE3A 1.059(18) ? ? ?
FE3 AS1 2.3574(16) ? ? ?
FE3 AS2 2.3488(16) ? ? ?
FE3 C31 1.792(11) ? ? ?
FE3 C32 1.795(13) ? ? ?
FE3 C33 1.791(12) ? ? ?
FE1A FE2A 2.697(20) ? ? ?
FE1A FE3A 2.658(22) ? ? ?
FE1A AS1 2.423(15) ? ? ?
FE1A AS2 2.321(14) ? ? ?
FE1A C12 1.876(18) ? ? ?
FE1A C13 1.922(18) ? ? ?
FE1A C21 1.973(20) ? ? ?
FE2A FE3A 2.748(22) ? ? ?
FE2A AS1 2.417(14) ? ? ?
FE2A AS2 2.302(13) ? ? ?
FE2A C22 2.128(22) ? ? ?
FE2A C23 1.762(18) ? ? ?
FE2A C32 2.098(19) ? ? ?
FE3A AS1 2.346(15) ? ? ?
FE3A AS2 2.388(16) ? ? ?
FE3A C11 1.933(21) ? ? ?
FE3A C31 1.821(19) ? ? ?
FE3A C33 1.899(19) ? ? ?
AS1 MN1 2.2492(16) ? ? ?
AS1 C12 2.751(9) ? ? ?
AS1 C22 2.602(13) ? ? ?
AS1 C31 2.722(10) ? ? ?
AS2 MN2 2.2537(15) ? ? ?
AS2 C13 2.721(9) ? ? ?
AS2 C33 2.684(11) ? ? ?
MN1 C41 2.123(12) ? ? ?
MN1 C42 2.118(11) ? ? ?
MN1 C43 2.114(11) ? ? ?
MN1 C44 2.140(12) ? ? ?
MN1 C45 2.141(13) ? ? ?
MN1 C46 1.794(13) ? ? ?
MN1 C47 1.774(12) ? ? ?
MN2 C51 2.149(10) ? ? ?
MN2 C52 2.135(10) ? ? ?
MN2 C53 2.099(11) ? ? ?
MN2 C54 2.113(11) ? ? ?
MN2 C55 2.127(11) ? ? ?
MN2 C56 1.762(10) ? ? ?
MN2 C57 1.778(11) ? ? ?
C11 O11 1.118(15) ? ? ?
C12 O12 1.135(12) ? ? ?
C13 O13 1.135(13) ? ? ?
C21 O21 1.128(14) ? ? ?
C22 O22 1.124(17) ? ? ?
C23 O23 1.146(14) ? ? ?
C31 O31 1.144(13) ? ? ?
C32 O32 1.105(15) ? ? ?
C33 O33 1.140(15) ? ? ?
C41 C42 1.360(24) ? ? ?
C41 C43 2.195(20) ? ? ?
C41 C45 1.38(3) ? ? ?
C41 H41 0.960(16) ? ? ?
C42 C43 1.342(24) ? ? ?
C42 H42 0.960(13) ? ? ?
C43 C44 1.384(24) ? ? ?
C43 H43 0.960(13) ? ? ?
C44 C45 1.40(3) ? ? ?
C44 H44 0.960(15) ? ? ?
C45 H45 0.960(15) ? ? ?
C46 O46 1.134(16) ? ? ?
C47 O47 1.155(15) ? ? ?
C51 C52 1.379(21) ? ? ?
C51 C55 1.405(21) ? ? ?
C51 H51 0.960(11) ? ? ?
C52 C53 1.347(21) ? ? ?
C52 H52 0.960(12) ? ? ?
C53 C54 1.35(3) ? ? ?
C53 H53 0.960(14) ? ? ?
C54 C55 1.39(3) ? ? ?
C54 H54 0.960(12) ? ? ?
C55 H55 0.960(14) ? ? ?
C56 O56 1.168(12) ? ? ?
C57 O57 1.157(13) ? ? ?

loop_
_geom_contact_atom_site_label_1
_geom_contact_atom_site_label_2
_geom_contact_distance
_geom_contact_site_symmetry_1
_geom_contact_site_symmetry_2
_geom_contact_publ_flag
? ? ? ? ? ?

loop_
_geom_torsion_atom_site_label_1
_geom_torsion_atom_site_label_2
_geom_torsion_atom_site_label_3
_geom_torsion_atom_site_label_4
_geom_torsion
_geom_torsion_site_symmetry_1
_geom_torsion_site_symmetry_2
_geom_torsion_site_symmetry_3
_geom_torsion_site_symmetry_4
_geom_torsion_publ_flag
? ? ? ? ? ? ? ? ? ?
